data_1554729
loop_
_publ_author_name
'Zhao, Xiuli'
'Huang, Mengmeng'
'Li, Yabo'
'Zhang, Jianye'
'Kim, Jung Keun'
'Wu, Yangjie'

_publ_section_title
;
 Stepwise photosensitized C(sp3)--C(CO) bond cleavage and C--P bond
 formation of 1,3-dicarbonyls with arylphosphine oxides
;
_journal_issue 9
_journal_name_full 'Organic Chemistry Frontiers'
_journal_page_first 1433
_journal_paper_doi 10.1039/C9QO00075E
_journal_volume 6
_journal_year 2019
_chemical_formula_moiety 'C20 H17 O2 P'
_chemical_formula_sum 'C20 H17 O2 P'
_chemical_formula_weight 320.30
_space_group_crystal_system monoclinic
_space_group_IT_number 9
_space_group_name_Hall 'C -2yc'
_space_group_name_H-M_alt 'C 1 c 1'
_atom_sites_solution_hydrogens geom
_atom_sites_solution_primary direct
_audit_creation_date 2017-10-12
_audit_creation_method
;
Olex2 1.2
(compiled 2017.08.10 svn.r3458 for OlexSys, GUI svn.r5381)
;
_audit_update_record
;
2017-12-15 deposited with the CCDC.	2019-03-08 downloaded from the CCDC.
;
_cell_angle_alpha 90
_cell_angle_beta 137.72(3)
_cell_angle_gamma 90
_cell_formula_units_Z 4
_cell_length_a 16.191(2)
_cell_length_b 17.7337(7)
_cell_length_c 8.5986(11)
_cell_measurement_reflns_used 1357
_cell_measurement_temperature 293(2)
_cell_measurement_theta_max 70.6950
_cell_measurement_theta_min 4.0640
_cell_volume 1661.0(10)
_computing_cell_refinement
;
CrysAlisPro, Agilent Technologies,
Version 1.171.37.35 (release 13-08-2014 CrysAlis171 .NET)
(compiled Aug 13 2014,18:06:01)
;
_computing_data_collection
;
CrysAlisPro, Agilent Technologies,
Version 1.171.37.35 (release 13-08-2014 CrysAlis171 .NET)
(compiled Aug 13 2014,18:06:01)
;
_computing_data_reduction
;
CrysAlisPro, Agilent Technologies,
Version 1.171.37.35 (release 13-08-2014 CrysAlis171 .NET)
(compiled Aug 13 2014,18:06:01)
;
_computing_molecular_graphics 'Olex2 (Dolomanov et al., 2009)'
_computing_publication_material 'Olex2 (Dolomanov et al., 2009)'
_computing_structure_refinement 'ShelXL (Sheldrick, 2015)'
_computing_structure_solution 'ShelXS (Sheldrick, 2008)'
_diffrn_ambient_temperature 293(2)
_diffrn_detector 'CCD plate'
_diffrn_detector_area_resol_mean 16.2312
_diffrn_detector_type Eos
_diffrn_measured_fraction_theta_full 1.000
_diffrn_measured_fraction_theta_max 1.000
_diffrn_measurement_details
;
#__ type_ start__ end____ width___ exp.time_
  1 omega  -49.00   37.00   1.0000    1.0000
omega____ theta____ kappa____ phi______ frames
    -      -33.5000   37.0000   90.0000 86

#__ type_ start__ end____ width___ exp.time_
  2 omega -108.00  -32.00   1.0000    1.0000
omega____ theta____ kappa____ phi______ frames
    -      -33.5000  178.0000 -120.0000 76

#__ type_ start__ end____ width___ exp.time_
  3 omega   -1.00  109.00   1.0000    1.0000
omega____ theta____ kappa____ phi______ frames
    -       36.4734   19.0000  -60.0000 110

#__ type_ start__ end____ width___ exp.time_
  4 omega   69.00  109.00   1.0000    1.0000
omega____ theta____ kappa____ phi______ frames
    -       36.4734  178.0000   30.0000 40

#__ type_ start__ end____ width___ exp.time_
  5 omega   81.00  106.00   1.0000    1.0000
omega____ theta____ kappa____ phi______ frames
    -       36.4734  178.0000  120.0000 25

#__ type_ start__ end____ width___ exp.time_
  6 omega   73.00  102.00   1.0000    1.0000
omega____ theta____ kappa____ phi______ frames
    -       36.4734  178.0000  -60.0000 29

#__ type_ start__ end____ width___ exp.time_
  7 omega   62.00   88.00   1.0000    1.0000
omega____ theta____ kappa____ phi______ frames
    -       36.4734  178.0000  -90.0000 26

#__ type_ start__ end____ width___ exp.time_
  8 omega   68.00   99.00   1.0000    1.0000
omega____ theta____ kappa____ phi______ frames
    -       36.4734  178.0000  150.0000 31

#__ type_ start__ end____ width___ exp.time_
  9 omega   38.00   98.00   1.0000    1.0000
omega____ theta____ kappa____ phi______ frames
    -      108.0000  -94.0000   60.0000 60

#__ type_ start__ end____ width___ exp.time_
 10 omega   47.00  133.00   1.0000    1.0000
omega____ theta____ kappa____ phi______ frames
    -      108.0000  -77.0000 -120.0000 86

#__ type_ start__ end____ width___ exp.time_
 11 omega   81.00  173.00   1.0000    1.0000
omega____ theta____ kappa____ phi______ frames
    -      108.0000   77.0000    0.0000 92

#__ type_ start__ end____ width___ exp.time_
 12 omega   66.00  122.00   1.0000    1.0000
omega____ theta____ kappa____ phi______ frames
    -      108.0000  -61.0000   60.0000 56

#__ type_ start__ end____ width___ exp.time_
 13 omega   68.00   97.00   1.0000    1.0000
omega____ theta____ kappa____ phi______ frames
    -      108.0000  -94.0000    0.0000 29

#__ type_ start__ end____ width___ exp.time_
 14 omega   39.00   91.00   1.0000    1.0000
omega____ theta____ kappa____ phi______ frames
    -      108.0000  -45.0000   30.0000 52

#__ type_ start__ end____ width___ exp.time_
 15 omega   39.00   86.00   1.0000    1.0000
omega____ theta____ kappa____ phi______ frames
    -      108.0000  -30.0000  -30.0000 47

#__ type_ start__ end____ width___ exp.time_
 16 omega   37.00   63.00   1.0000    1.0000
omega____ theta____ kappa____ phi______ frames
    -      108.0000 -111.0000  -60.0000 26
;
_diffrn_measurement_device 'four-circle diffractometer'
_diffrn_measurement_device_type 'Xcalibur, Eos, Gemini'
_diffrn_measurement_method '\w scans'
_diffrn_orient_matrix_UB_11 0.0547092000
_diffrn_orient_matrix_UB_12 -0.0183908000
_diffrn_orient_matrix_UB_13 0.2371317000
_diffrn_orient_matrix_UB_21 0.0629253000
_diffrn_orient_matrix_UB_22 0.0777790000
_diffrn_orient_matrix_UB_23 0.0910818000
_diffrn_orient_matrix_UB_31 -0.1141895000
_diffrn_orient_matrix_UB_32 0.0340786000
_diffrn_orient_matrix_UB_33 -0.0802976000
_diffrn_radiation_monochromator graphite
_diffrn_radiation_probe x-ray
_diffrn_radiation_type CuK\a
_diffrn_radiation_wavelength 1.54184
_diffrn_reflns_av_R_equivalents 0.0225
_diffrn_reflns_av_unetI/netI 0.0358
_diffrn_reflns_Laue_measured_fraction_full 1.000
_diffrn_reflns_Laue_measured_fraction_max 1.000
_diffrn_reflns_limit_h_max 16
_diffrn_reflns_limit_h_min -19
_diffrn_reflns_limit_k_max 21
_diffrn_reflns_limit_k_min -16
_diffrn_reflns_limit_l_max 10
_diffrn_reflns_limit_l_min -10
_diffrn_reflns_number 2986
_diffrn_reflns_point_group_measured_fraction_full 0.595
_diffrn_reflns_point_group_measured_fraction_max 0.595
_diffrn_reflns_theta_full 67.033
_diffrn_reflns_theta_max 67.033
_diffrn_reflns_theta_min 4.765
_diffrn_source 'Enhance (Cu) X-ray Source'
_exptl_absorpt_coefficient_mu 1.517
_exptl_absorpt_correction_T_max 1.00000
_exptl_absorpt_correction_T_min 0.97326
_exptl_absorpt_correction_type multi-scan
_exptl_absorpt_process_details
;
CrysAlisPro, Agilent Technologies,
Version 1.171.37.35 (release 13-08-2014 CrysAlis171 .NET)
(compiled Aug 13 2014,18:06:01)
Empirical absorption correction using spherical harmonics,
 implemented in SCALE3 ABSPACK scaling algorithm.
;
_exptl_crystal_colour colourless
_exptl_crystal_colour_primary colourless
_exptl_crystal_density_diffrn 1.281
_exptl_crystal_description block
_exptl_crystal_F_000 672
_exptl_crystal_size_max 0.22
_exptl_crystal_size_mid 0.18
_exptl_crystal_size_min 0.15
_refine_diff_density_max 0.291
_refine_diff_density_min -0.243
_refine_diff_density_rms 0.049
_refine_ls_abs_structure_details
;
 Flack x determined using 248 quotients [(I+)-(I-)]/[(I+)+(I-)]
 (Parsons, Flack and Wagner, Acta Cryst. B69 (2013) 249-259).
;
_refine_ls_abs_structure_Flack 0.07(3)
_refine_ls_extinction_method none
_refine_ls_goodness_of_fit_ref 1.072
_refine_ls_hydrogen_treatment constr
_refine_ls_matrix_type full
_refine_ls_number_parameters 208
_refine_ls_number_reflns 1764
_refine_ls_number_restraints 2
_refine_ls_restrained_S_all 1.072
_refine_ls_R_factor_all 0.0405
_refine_ls_R_factor_gt 0.0374
_refine_ls_shift/su_max 0.000
_refine_ls_shift/su_mean 0.000
_refine_ls_structure_factor_coef Fsqd
_refine_ls_weighting_details 'w=1/[\s^2^(Fo^2^)+(0.0559P)^2^] where P=(Fo^2^+2Fc^2^)/3'
_refine_ls_weighting_scheme calc
_refine_ls_wR_factor_gt 0.0923
_refine_ls_wR_factor_ref 0.0969
_reflns_Friedel_coverage 0.185
_reflns_Friedel_fraction_full 0.187
_reflns_Friedel_fraction_max 0.187
_reflns_number_gt 1657
_reflns_number_total 1764
_reflns_threshold_expression 'I > 2\s(I)'
_cod_data_source_file c9qo00075e2.cif
_cod_data_source_block 201709194
_cod_original_cell_volume 1660.8(6)
_cod_database_code 1554729
_shelx_shelxl_version_number 2014/7
_chemical_oxdiff_formula C40H40N2O2
_shelx_space_group_comment
;
The symmetry employed for this shelxl refinement is uniquely defined
by the following loop, which should always be used as a source of
symmetry information in preference to the above space-group names.
They are only intended as comments.
;
_shelx_estimated_absorpt_t_max 0.804
_shelx_estimated_absorpt_t_min 0.731
_reflns_odcompleteness_completeness 100.00
_reflns_odcompleteness_iscentric 1
_reflns_odcompleteness_theta 66.97
_olex2_refinement_description
;
1. Fixed Uiso
 At 1.2 times of:
  All C(H) groups, All C(H,H) groups
2.a Secondary CH2 refined with riding coordinates:
 C13(H13A,H13B)
2.b Aromatic/amide H refined with riding coordinates:
 C2(H2), C3(H3), C4(H4), C5(H5), C6(H6), C8(H8), C9(H9), C10(H10), C11(H11),
 C12(H12), C16(H16), C17(H17), C18(H18), C19(H19), C20(H20)
;
_olex2_submission_special_instructions 'No special instructions were received'

loop_
_space_group_symop_operation_xyz
'x, y, z'
'x, -y, z+1/2'
'x+1/2, y+1/2, z'
'x+1/2, -y+1/2, z+1/2'

loop_
_atom_site_label
_atom_site_type_symbol
_atom_site_fract_x
_atom_site_fract_y
_atom_site_fract_z
_atom_site_U_iso_or_equiv
_atom_site_adp_type
_atom_site_occupancy
_atom_site_site_symmetry_order
_atom_site_calc_flag
_atom_site_refinement_flags_posn
C1 C 0.5052(3) 0.7790(2) 0.5163(6) 0.0361(8) Uani 1 1 d .
C2 C 0.6069(4) 0.7445(3) 0.7218(7) 0.0597(12) Uani 1 1 d .
H2 H 0.6641 0.7212 0.7373 0.072 Uiso 1 1 calc R
C3 C 0.6237(5) 0.7447(3) 0.9041(8) 0.0725(15) Uani 1 1 d .
H3 H 0.6920 0.7208 1.0414 0.087 Uiso 1 1 calc R
C4 C 0.5422(5) 0.7792(3) 0.8865(9) 0.0647(15) Uani 1 1 d .
H4 H 0.5547 0.7790 1.0109 0.078 Uiso 1 1 calc R
C5 C 0.4423(5) 0.8140(4) 0.6860(9) 0.0707(15) Uani 1 1 d .
H5 H 0.3864 0.8379 0.6733 0.085 Uiso 1 1 calc R
C6 C 0.4230(4) 0.8140(3) 0.4997(8) 0.0534(11) Uani 1 1 d .
H6 H 0.3542 0.8377 0.3627 0.064 Uiso 1 1 calc R
C7 C 0.4008(3) 0.85861(19) 0.1018(6) 0.0325(7) Uani 1 1 d .
C8 C 0.4618(4) 0.9135(2) 0.1008(7) 0.0432(9) Uani 1 1 d .
H8 H 0.5450 0.9080 0.1948 0.052 Uiso 1 1 calc R
C9 C 0.3991(4) 0.9763(3) -0.0397(9) 0.0596(12) Uani 1 1 d .
H9 H 0.4399 1.0127 -0.0410 0.071 Uiso 1 1 calc R
C10 C 0.2765(4) 0.9848(2) -0.1774(8) 0.0568(12) Uani 1 1 d .
H10 H 0.2348 1.0273 -0.2704 0.068 Uiso 1 1 calc R
C11 C 0.2155(4) 0.9309(3) -0.1783(8) 0.0534(12) Uani 1 1 d .
H11 H 0.1324 0.9371 -0.2728 0.064 Uiso 1 1 calc R
C12 C 0.2759(3) 0.8675(2) -0.0405(7) 0.0430(9) Uani 1 1 d .
H12 H 0.2338 0.8312 -0.0425 0.052 Uiso 1 1 calc R
C13 C 0.3901(3) 0.69873(18) 0.0963(6) 0.0362(8) Uani 1 1 d .
H13A H 0.3151 0.7029 0.0519 0.043 Uiso 1 1 calc R
H13B H 0.3681 0.7027 -0.0433 0.043 Uiso 1 1 calc R
C14 C 0.4458(4) 0.6211(2) 0.2023(7) 0.0391(9) Uani 1 1 d .
C15 C 0.3778(4) 0.5543(2) 0.0469(7) 0.0423(9) Uani 1 1 d .
C16 C 0.4249(4) 0.4833(2) 0.1391(8) 0.0592(12) Uani 1 1 d .
H16 H 0.4977 0.4781 0.2959 0.071 Uiso 1 1 calc R
C17 C 0.3651(6) 0.4199(3) 0.0013(11) 0.0773(16) Uani 1 1 d .
H17 H 0.3983 0.3723 0.0651 0.093 Uiso 1 1 calc R
C18 C 0.2572(5) 0.4272(3) -0.2289(11) 0.0728(16) Uani 1 1 d .
H18 H 0.2166 0.3845 -0.3216 0.087 Uiso 1 1 calc R
C19 C 0.2090(5) 0.4967(3) -0.3223(10) 0.0705(15) Uani 1 1 d .
H19 H 0.1352 0.5013 -0.4787 0.085 Uiso 1 1 calc R
C20 C 0.2690(4) 0.5608(3) -0.1861(8) 0.0552(12) Uani 1 1 d .
H20 H 0.2360 0.6082 -0.2518 0.066 Uiso 1 1 calc R
O1 O 0.6102(2) 0.77501(14) 0.3734(4) 0.0406(6) Uani 1 1 d .
O2 O 0.5423(3) 0.61539(17) 0.4036(5) 0.0553(8) Uani 1 1 d .
P1 P 0.48952(7) 0.77710(4) 0.28457(11) 0.0308(2) Uani 1 1 d .

loop_
_atom_site_aniso_label
_atom_site_aniso_U_11
_atom_site_aniso_U_22
_atom_site_aniso_U_33
_atom_site_aniso_U_23
_atom_site_aniso_U_13
_atom_site_aniso_U_12
C1 0.039(2) 0.0377(19) 0.0339(19) -0.0067(15) 0.0277(18) -0.0058(16)
C2 0.053(3) 0.080(3) 0.038(2) 0.003(2) 0.031(2) 0.014(2)
C3 0.075(4) 0.093(4) 0.038(2) 0.004(2) 0.038(3) 0.007(3)
C4 0.080(4) 0.082(4) 0.049(3) -0.017(3) 0.053(3) -0.024(3)
C5 0.077(3) 0.094(4) 0.070(3) -0.004(3) 0.063(3) 0.006(3)
C6 0.054(2) 0.070(3) 0.050(2) 0.006(2) 0.042(2) 0.011(2)
C7 0.0368(19) 0.0308(17) 0.0296(17) -0.0018(14) 0.0245(16) -0.0001(14)
C8 0.041(2) 0.040(2) 0.050(2) -0.0030(18) 0.034(2) -0.0022(17)
C9 0.066(3) 0.046(2) 0.076(3) 0.006(2) 0.056(3) -0.005(2)
C10 0.061(3) 0.044(3) 0.063(3) 0.017(2) 0.045(3) 0.010(2)
C11 0.041(2) 0.060(3) 0.053(3) 0.017(2) 0.033(2) 0.013(2)
C12 0.037(2) 0.044(2) 0.043(2) 0.0039(17) 0.0283(18) 0.0000(17)
C13 0.036(2) 0.0314(17) 0.0336(18) -0.0053(15) 0.0235(17) -0.0034(16)
C14 0.039(2) 0.033(2) 0.045(2) -0.0017(17) 0.031(2) 0.0005(17)
C15 0.041(2) 0.042(2) 0.049(2) -0.0063(18) 0.0346(19) -0.0026(17)
C16 0.063(3) 0.041(2) 0.061(3) -0.003(2) 0.042(3) -0.002(2)
C17 0.096(4) 0.036(2) 0.107(5) -0.007(3) 0.077(4) -0.005(3)
C18 0.070(4) 0.058(3) 0.090(4) -0.034(3) 0.059(4) -0.026(3)
C19 0.055(3) 0.067(3) 0.066(3) -0.029(3) 0.037(3) -0.015(2)
C20 0.045(2) 0.047(2) 0.056(3) -0.016(2) 0.032(2) -0.0071(19)
O1 0.0346(14) 0.0469(15) 0.0403(15) -0.0021(12) 0.0276(13) 0.0004(12)
O2 0.0485(18) 0.0482(18) 0.0374(18) 0.0009(14) 0.0220(16) 0.0048(15)
P1 0.0311(4) 0.0317(4) 0.0307(4) -0.0027(4) 0.0232(4) -0.0010(4)

loop_
_atom_type_symbol
_atom_type_description
_atom_type_scat_dispersion_real
_atom_type_scat_dispersion_imag
_atom_type_scat_source
C C 0.0181 0.0091 'International Tables Vol C Tables 4.2.6.8 and 6.1.1.4'
H H 0.0000 0.0000 'International Tables Vol C Tables 4.2.6.8 and 6.1.1.4'
O O 0.0492 0.0322 'International Tables Vol C Tables 4.2.6.8 and 6.1.1.4'
P P 0.2955 0.4335 'International Tables Vol C Tables 4.2.6.8 and 6.1.1.4'

loop_
_geom_angle_atom_site_label_1
_geom_angle_atom_site_label_2
_geom_angle_atom_site_label_3
_geom_angle
C2 C1 P1 117.5(3)
C6 C1 C2 118.6(4)
C6 C1 P1 123.8(3)
C1 C2 H2 120.0
C3 C2 C1 120.0(4)
C3 C2 H2 120.0
C2 C3 H3 119.4
C4 C3 C2 121.1(5)
C4 C3 H3 119.4
C3 C4 H4 120.3
C5 C4 C3 119.5(4)
C5 C4 H4 120.3
C4 C5 H5 119.8
C4 C5 C6 120.4(5)
C6 C5 H5 119.8
C1 C6 C5 120.4(4)
C1 C6 H6 119.8
C5 C6 H6 119.8
C8 C7 C12 119.3(3)
C8 C7 P1 116.9(3)
C12 C7 P1 123.7(3)
C7 C8 H8 119.9
C9 C8 C7 120.2(4)
C9 C8 H8 119.9
C8 C9 H9 120.0
C10 C9 C8 120.0(4)
C10 C9 H9 120.0
C9 C10 H10 119.9
C11 C10 C9 120.3(4)
C11 C10 H10 119.9
C10 C11 H11 119.6
C10 C11 C12 120.8(4)
C12 C11 H11 119.6
C7 C12 H12 120.3
C11 C12 C7 119.4(4)
C11 C12 H12 120.3
H13A C13 H13B 107.6
C14 C13 H13A 108.6
C14 C13 H13B 108.6
C14 C13 P1 114.7(3)
P1 C13 H13A 108.6
P1 C13 H13B 108.6
C15 C14 C13 117.6(4)
O2 C14 C13 120.0(4)
O2 C14 C15 122.4(4)
C16 C15 C14 118.8(4)
C16 C15 C20 118.6(4)
C20 C15 C14 122.5(4)
C15 C16 H16 119.6
C15 C16 C17 120.8(5)
C17 C16 H16 119.6
C16 C17 H17 120.1
C18 C17 C16 119.9(5)
C18 C17 H17 120.1
C17 C18 H18 120.0
C19 C18 C17 120.1(5)
C19 C18 H18 120.0
C18 C19 H19 119.7
C18 C19 C20 120.5(5)
C20 C19 H19 119.7
C15 C20 C19 120.1(5)
C15 C20 H20 120.0
C19 C20 H20 120.0
C7 P1 C1 108.34(16)
C7 P1 C13 103.11(16)
C13 P1 C1 107.78(18)
O1 P1 C1 112.04(16)
O1 P1 C7 111.35(16)
O1 P1 C13 113.72(16)

loop_
_geom_bond_atom_site_label_1
_geom_bond_atom_site_label_2
_geom_bond_distance
C1 C2 1.379(6)
C1 C6 1.375(5)
C1 P1 1.813(4)
C2 H2 0.9300
C2 C3 1.378(6)
C3 H3 0.9300
C3 C4 1.358(7)
C4 H4 0.9300
C4 C5 1.357(7)
C5 H5 0.9300
C5 C6 1.387(6)
C6 H6 0.9300
C7 C8 1.391(5)
C7 C12 1.396(5)
C7 P1 1.812(3)
C8 H8 0.9300
C8 C9 1.384(6)
C9 H9 0.9300
C9 C10 1.373(6)
C10 H10 0.9300
C10 C11 1.370(6)
C11 H11 0.9300
C11 C12 1.381(6)
C12 H12 0.9300
C13 H13A 0.9700
C13 H13B 0.9700
C13 C14 1.524(5)
C13 P1 1.813(3)
C14 C15 1.490(5)
C14 O2 1.203(4)
C15 C16 1.379(6)
C15 C20 1.381(6)
C16 H16 0.9300
C16 C17 1.382(7)
C17 H17 0.9300
C17 C18 1.368(8)
C18 H18 0.9300
C18 C19 1.359(8)
C19 H19 0.9300
C19 C20 1.387(6)
C20 H20 0.9300
O1 P1 1.481(2)

loop_
_geom_torsion_atom_site_label_1
_geom_torsion_atom_site_label_2
_geom_torsion_atom_site_label_3
_geom_torsion_atom_site_label_4
_geom_torsion
C1 C2 C3 C4 -0.8(9)
C2 C1 C6 C5 -0.3(7)
C2 C1 P1 C7 -152.8(3)
C2 C1 P1 C13 96.3(4)
C2 C1 P1 O1 -29.6(4)
C2 C3 C4 C5 0.1(9)
C3 C4 C5 C6 0.4(9)
C4 C5 C6 C1 -0.3(8)
C6 C1 C2 C3 0.8(7)
C6 C1 P1 C7 25.9(4)
C6 C1 P1 C13 -85.0(4)
C6 C1 P1 O1 149.1(3)
C7 C8 C9 C10 0.5(7)
C8 C7 C12 C11 -0.4(6)
C8 C7 P1 C1 112.8(3)
C8 C7 P1 C13 -133.1(3)
C8 C7 P1 O1 -10.8(3)
C8 C9 C10 C11 -0.7(7)
C9 C10 C11 C12 0.4(8)
C10 C11 C12 C7 0.2(7)
C12 C7 C8 C9 0.1(6)
C12 C7 P1 C1 -69.2(3)
C12 C7 P1 C13 44.8(3)
C12 C7 P1 O1 167.1(3)
C13 C14 C15 C16 -178.8(4)
C13 C14 C15 C20 1.0(6)
C14 C13 P1 C1 -69.2(3)
C14 C13 P1 C7 176.3(3)
C14 C13 P1 O1 55.6(3)
C14 C15 C16 C17 -179.8(5)
C14 C15 C20 C19 -179.4(4)
C15 C16 C17 C18 -0.8(9)
C16 C15 C20 C19 0.3(7)
C16 C17 C18 C19 0.3(9)
C17 C18 C19 C20 0.5(9)
C18 C19 C20 C15 -0.8(8)
C20 C15 C16 C17 0.5(7)
O2 C14 C15 C16 2.5(6)
O2 C14 C15 C20 -177.8(4)
P1 C1 C2 C3 179.6(4)
P1 C1 C6 C5 -179.0(4)
P1 C7 C8 C9 178.1(3)
P1 C7 C12 C11 -178.3(3)
P1 C13 C14 C15 -170.7(3)
P1 C13 C14 O2 8.1(5)
